data_4079842
loop_
_publ_author_name
'Heuclin, Hadrien'
'Fustier-Boutignon, Marie'
'Ho, Samuel Ying-Fu'
'Goff, Xavier-Fr\'ed\'eric Le'
'Carenco, Sophie'
'So, Cheuk-Wai'
'M\'ezailles, Nicolas'

_publ_section_title
;
 Synthesis of Phosphorus(V)-Stabilized Geminal Dianions. The Cases of
 Mixed P&#x2550;X/P\\rightarrow BH3(X = S, O) and
 P&#x2550;S/SiMe3Derivatives
;
_journal_issue 2
_journal_name_full Organometallics
_journal_page_first 498
_journal_paper_doi 10.1021/om300954a
_journal_volume 32
_journal_year 2013
_chemical_formula_moiety 'C67 H106 Li7 O5 P3 S3 Si4'
_chemical_formula_sum 'C67 H106 Li7 O5 P3 S3 Si4'
_chemical_formula_weight 1341.55
_chemical_name_systematic
; 
 ? 
;
_space_group_IT_number 161
_symmetry_cell_setting trigonal
_symmetry_space_group_name_Hall 'R 3 -2"c'
_symmetry_space_group_name_H-M 'R 3 c :H'
_atom_sites_solution_hydrogens geom
_atom_sites_solution_primary direct
_atom_sites_solution_secondary difmap
_audit_creation_method SHELXL-97
_cell_angle_alpha 90.00
_cell_angle_beta 90.00
_cell_angle_gamma 120.00
_cell_formula_units_Z 6
_cell_length_a 16.104(1)
_cell_length_b 16.104(1)
_cell_length_c 57.726(2)
_cell_measurement_reflns_used 8856
_cell_measurement_temperature 150.0(1)
_cell_measurement_theta_max 25.028
_cell_measurement_theta_min 0.998
_cell_volume 12964.9(12)
_computing_cell_refinement 'DENZO (Otwinowski & Minor, 1997) & COLLECT'
_computing_data_collection 'COLLECT (Hooft, R.W.W., 1998)'
_computing_data_reduction 'DENZO & COLLECT'
_computing_molecular_graphics 'PLATON (Spek, 2009)'
_computing_publication_material 'PLATON (Spek, 2009)'
_computing_structure_refinement 'SHELXL-97 (Sheldrick, 1997)'
_computing_structure_solution 'SIR97 (Altomare et al., 1999)'
_diffrn_ambient_temperature 150.0(1)
_diffrn_measured_fraction_theta_full 0.994
_diffrn_measured_fraction_theta_max 0.994
_diffrn_measurement_device_type KappaCCD
_diffrn_measurement_method 'phi and omega scans'
_diffrn_radiation_monochromator graphite
_diffrn_radiation_source 'fine-focus sealed tube'
_diffrn_radiation_type MoK\a
_diffrn_radiation_wavelength 0.71069
_diffrn_reflns_av_R_equivalents 0.0631
_diffrn_reflns_av_sigmaI/netI 0.0532
_diffrn_reflns_limit_h_max 17
_diffrn_reflns_limit_h_min -19
_diffrn_reflns_limit_k_max 19
_diffrn_reflns_limit_k_min -17
_diffrn_reflns_limit_l_max 63
_diffrn_reflns_limit_l_min -68
_diffrn_reflns_number 25143
_diffrn_reflns_theta_full 25.00
_diffrn_reflns_theta_max 25.00
_diffrn_reflns_theta_min 2.74
_exptl_absorpt_coefficient_mu 0.235
_exptl_absorpt_correction_T_max 0.9860
_exptl_absorpt_correction_T_min 0.9545
_exptl_absorpt_correction_type multi-scan
_exptl_absorpt_process_details 'DENZO/SCALEPACK (Otwinowski & Minor, 1996)'
_exptl_crystal_colour Yellow
_exptl_crystal_density_diffrn 1.031
_exptl_crystal_density_method 'not measured'
_exptl_crystal_description Block
_exptl_crystal_F_000 4308
_exptl_crystal_size_max 0.20
_exptl_crystal_size_mid 0.08
_exptl_crystal_size_min 0.06
_refine_diff_density_max 0.771
_refine_diff_density_min -0.403
_refine_diff_density_rms 0.075
_refine_ls_abs_structure_details 'Flack H D (1983), Acta Cryst. A39, 876-881'
_refine_ls_abs_structure_Flack 0.0(2)
_refine_ls_extinction_method none
_refine_ls_goodness_of_fit_ref 1.038
_refine_ls_hydrogen_treatment constr
_refine_ls_matrix_type full
_refine_ls_number_parameters 296
_refine_ls_number_reflns 4619
_refine_ls_number_restraints 25
_refine_ls_restrained_S_all 1.037
_refine_ls_R_factor_all 0.1092
_refine_ls_R_factor_gt 0.0802
_refine_ls_shift/su_max 0.000
_refine_ls_shift/su_mean 0.000
_refine_ls_structure_factor_coef Fsqd
_refine_ls_weighting_details 'calc w=1/[\s^2^(Fo^2^)+(0.1751P)^2^+0.6649P] where P=(Fo^2^+2Fc^2^)/3'
_refine_ls_weighting_scheme calc
_refine_ls_wR_factor_gt 0.2257
_refine_ls_wR_factor_ref 0.2439
_reflns_number_gt 3345
_reflns_number_total 4619
_reflns_threshold_expression >2sigma(I)
_cod_data_source_file om300954a_si_002.cif
_cod_data_source_block sc12_j
_cod_depositor_comments
;
The following automatic conversions were performed:

'_symmetry_cell_setting' value 'Trigonal' changed to 'trigonal'
according to /home/saulius/struct/CIF-dictionaries/cif_core.dic
dictionary named 'cif_core.dic' version 2.4.2 from 2011-04-26.

Automatic conversion script
Id: cif_fix_values 1891 2012-01-12 08:04:46Z andrius 
;
_cod_original_sg_symbol_H-M 'R 3 c'
_cod_database_code 4079842

loop_
_symmetry_equiv_pos_as_xyz
'x, y, z'
'-y, x-y, z'
'-x+y, -x, z'
'-y, -x, z+1/2'
'x, x-y, z+1/2'
'-x+y, y, z+1/2'
'x+2/3, y+1/3, z+1/3'
'-y+2/3, x-y+1/3, z+1/3'
'-x+y+2/3, -x+1/3, z+1/3'
'-y+2/3, -x+1/3, z+5/6'
'x+2/3, x-y+1/3, z+5/6'
'-x+y+2/3, y+1/3, z+5/6'
'x+1/3, y+2/3, z+2/3'
'-y+1/3, x-y+2/3, z+2/3'
'-x+y+1/3, -x+2/3, z+2/3'
'-y+1/3, -x+2/3, z+7/6'
'x+1/3, x-y+2/3, z+7/6'
'-x+y+1/3, y+2/3, z+7/6'

loop_
_atom_site_label
_atom_site_type_symbol
_atom_site_fract_x
_atom_site_fract_y
_atom_site_fract_z
_atom_site_U_iso_or_equiv
_atom_site_adp_type
_atom_site_occupancy
_atom_site_symmetry_multiplicity
_atom_site_calc_flag
_atom_site_refinement_flags
_atom_site_disorder_assembly
_atom_site_disorder_group
S1 S 0.36972(12) 0.55593(12) 0.08460(12) 0.0640(5) Uani 1 1 d . A .
P1 P 0.51163(12) 0.59358(13) 0.09190(12) 0.0619(5) Uani 1 1 d . . .
Si1 Si 0.66201(18) 0.7235(2) 0.12673(13) 0.1002(9) Uani 1 1 d . . .
Si2 Si 0.3333 0.6667 0.16137(13) 0.0668(8) Uani 1 3 d S . .
O1 O 0.3333 0.6667 0.13363(15) 0.0525(16) Uani 1 3 d S . .
O3 O 0.3333 0.6667 0.0304(2) 0.126(4) Uani 1 3 d S . .
C1 C 0.5721(5) 0.6958(5) 0.10543(17) 0.0741(18) Uani 1 1 d . . .
C2 C 0.5544(5) 0.5817(5) 0.06338(15) 0.0617(16) Uani 1 1 d . . .
C3 C 0.4952(6) 0.5117(7) 0.04725(18) 0.085(2) Uani 1 1 d . . .
H3 H 0.4293 0.4708 0.0507 0.102 Uiso 1 1 calc R . .
C4 C 0.5317(9) 0.5011(10) 0.0261(2) 0.116(4) Uani 1 1 d . . .
H4 H 0.4910 0.4505 0.0160 0.140 Uiso 1 1 calc R . .
C5 C 0.6217(10) 0.5601(9) 0.02008(19) 0.104(3) Uani 1 1 d . . .
H5 H 0.6452 0.5534 0.0055 0.125 Uiso 1 1 calc R . .
C6 C 0.6804(9) 0.6310(10) 0.0351(3) 0.120(4) Uani 1 1 d . . .
H6 H 0.7444 0.6748 0.0306 0.144 Uiso 1 1 calc R . .
C7 C 0.6481(7) 0.6411(7) 0.0576(2) 0.095(2) Uani 1 1 d . . .
H7 H 0.6911 0.6881 0.0682 0.114 Uiso 1 1 calc R . .
C8 C 0.4971(5) 0.4859(6) 0.10619(17) 0.0748(19) Uani 1 1 d . . .
C9 C 0.5518(7) 0.4441(6) 0.1000(2) 0.095(2) Uani 1 1 d . . .
H9 H 0.5954 0.4687 0.0874 0.114 Uiso 1 1 calc R . .
C10 C 0.5416(9) 0.3673(9) 0.1124(3) 0.126(4) Uani 1 1 d . . .
H10 H 0.5815 0.3417 0.1084 0.151 Uiso 1 1 calc R . .
C11 C 0.4789(8) 0.3252(9) 0.1299(3) 0.125(4) Uani 1 1 d . . .
H11 H 0.4718 0.2697 0.1375 0.150 Uiso 1 1 calc R . .
C12 C 0.4240(10) 0.3681(8) 0.1364(2) 0.128(4) Uani 1 1 d . . .
H12 H 0.3790 0.3424 0.1487 0.153 Uiso 1 1 calc R . .
C13 C 0.4365(7) 0.4453(6) 0.12481(17) 0.092(2) Uani 1 1 d . . .
H13 H 0.4010 0.4745 0.1298 0.111 Uiso 1 1 calc R . .
C14 C 0.6158(9) 0.6417(8) 0.1542(2) 0.139(5) Uani 1 1 d . . .
H14A H 0.5481 0.6212 0.1568 0.208 Uiso 1 1 calc R . .
H14B H 0.6534 0.6776 0.1677 0.208 Uiso 1 1 calc R . .
H14C H 0.6228 0.5852 0.1519 0.208 Uiso 1 1 calc R . .
C15 C 0.7047(9) 0.8451(9) 0.1376(3) 0.125(4) Uani 1 1 d . . .
H15A H 0.7282 0.8904 0.1246 0.187 Uiso 1 1 calc R . .
H15B H 0.7568 0.8621 0.1487 0.187 Uiso 1 1 calc R . .
H15C H 0.6519 0.8479 0.1453 0.187 Uiso 1 1 calc R . .
C16 C 0.7748(7) 0.7261(9) 0.1163(3) 0.130(4) Uani 1 1 d . . .
H16A H 0.7595 0.6613 0.1118 0.194 Uiso 1 1 calc R . .
H16B H 0.8224 0.7493 0.1288 0.194 Uiso 1 1 calc R . .
H16C H 0.8009 0.7691 0.1029 0.194 Uiso 1 1 calc R . .
O2A O 0.2271(5) 0.2979(5) 0.07209(17) 0.133(3) Uani 0.68(2) 1 d PD A 1
C17A C 0.2860(17) 0.260(2) 0.0794(3) 0.183(8) Uani 0.68(2) 1 d PD A 1
H17A H 0.2464 0.2014 0.0885 0.219 Uiso 0.68(2) 1 calc PR A 1
H17B H 0.3363 0.3076 0.0898 0.219 Uiso 0.68(2) 1 calc PR A 1
C18A C 0.3322(18) 0.238(2) 0.0606(5) 0.192(11) Uani 0.68(2) 1 d PD A 1
H18A H 0.2888 0.1727 0.0550 0.288 Uiso 0.68(2) 1 calc PR A 1
H18B H 0.3915 0.2420 0.0663 0.288 Uiso 0.68(2) 1 calc PR A 1
H18C H 0.3472 0.2836 0.0479 0.288 Uiso 0.68(2) 1 calc PR A 1
C19A C 0.1435(9) 0.2316(12) 0.0598(3) 0.154(8) Uani 0.68(2) 1 d PD A 1
H19A H 0.1636 0.2159 0.0450 0.185 Uiso 0.68(2) 1 calc PR A 1
H19B H 0.1062 0.2634 0.0560 0.185 Uiso 0.68(2) 1 calc PR A 1
C20A C 0.080(2) 0.142(2) 0.0719(5) 0.28(2) Uani 0.68(2) 1 d PDU A 1
H20A H 0.1187 0.1182 0.0794 0.423 Uiso 0.68(2) 1 calc PR A 1
H20B H 0.0366 0.0943 0.0607 0.423 Uiso 0.68(2) 1 calc PR A 1
H20C H 0.0429 0.1534 0.0835 0.423 Uiso 0.68(2) 1 calc PR A 1
O2B O 0.2271(5) 0.2979(5) 0.07209(17) 0.133(3) Uani 0.32(2) 1 d PD A 2
C17B C 0.269(2) 0.245(3) 0.0808(11) 0.183(8) Uani 0.32(2) 1 d PD A 2
H17C H 0.2215 0.1760 0.0798 0.219 Uiso 0.32(2) 1 calc PR A 2
H17D H 0.2843 0.2612 0.0974 0.219 Uiso 0.32(2) 1 calc PR A 2
C18B C 0.357(3) 0.262(5) 0.0690(9) 0.192(11) Uani 0.32(2) 1 d PD A 2
H18D H 0.3413 0.2393 0.0530 0.288 Uiso 0.32(2) 1 calc PR A 2
H18E H 0.3835 0.2273 0.0771 0.288 Uiso 0.32(2) 1 calc PR A 2
H18F H 0.4034 0.3308 0.0691 0.288 Uiso 0.32(2) 1 calc PR A 2
C19B C 0.168(2) 0.221(3) 0.0570(8) 0.154(8) Uani 0.32(2) 1 d PD A 2
H19C H 0.1526 0.2479 0.0433 0.185 Uiso 0.32(2) 1 calc PR A 2
H19D H 0.1068 0.1787 0.0651 0.185 Uiso 0.32(2) 1 calc PR A 2
C20B C 0.208(4) 0.162(3) 0.0489(9) 0.28(2) Uani 0.32(2) 1 d PDU A 2
H20D H 0.2193 0.1315 0.0622 0.423 Uiso 0.32(2) 1 calc PR A 2
H20E H 0.2684 0.2029 0.0408 0.423 Uiso 0.32(2) 1 calc PR A 2
H20F H 0.1624 0.1130 0.0383 0.423 Uiso 0.32(2) 1 calc PR A 2
C21 C 0.3170(7) 0.5504(7) 0.17274(18) 0.101(3) Uani 1 1 d . . .
H21A H 0.2547 0.4977 0.1677 0.152 Uiso 1 1 calc R . .
H21B H 0.3193 0.5524 0.1897 0.152 Uiso 1 1 calc R . .
H21C H 0.3683 0.5403 0.1668 0.152 Uiso 1 1 calc R . .
Li1 Li 0.2532(7) 0.5614(8) 0.1142(2) 0.063(3) Uani 1 1 d . . .
Li2 Li 0.2219(10) 0.4012(9) 0.0881(3) 0.093(4) Uani 1 1 d . . .
Li3 Li 0.3333 0.6667 0.0637(3) 0.076(6) Uani 1 3 d S . .
C22 C 0.3108(15) 0.5764(18) 0.0175(3) 0.144(8) Uani 0.67 1 d P . .
H22A H 0.3719 0.5761 0.0161 0.173 Uiso 0.67 1 calc PR A .
H22B H 0.2919 0.5833 0.0016 0.173 Uiso 0.67 1 calc PR . .
C23 C 0.2310(13) 0.470(2) 0.0265(3) 0.229(18) Uani 0.67 1 d P A .
H23A H 0.2340 0.4217 0.0169 0.343 Uiso 0.67 1 calc PR . .
H23B H 0.1671 0.4633 0.0252 0.343 Uiso 0.67 1 calc PR . .
H23C H 0.2439 0.4624 0.0427 0.343 Uiso 0.67 1 calc PR . .

loop_
_atom_site_aniso_label
_atom_site_aniso_U_11
_atom_site_aniso_U_22
_atom_site_aniso_U_33
_atom_site_aniso_U_23
_atom_site_aniso_U_13
_atom_site_aniso_U_12
S1 0.0640(10) 0.0682(10) 0.0569(8) -0.0117(8) -0.0023(7) 0.0310(8)
P1 0.0625(10) 0.0731(11) 0.0556(8) 0.0006(7) 0.0060(8) 0.0379(9)
Si1 0.0811(14) 0.1033(18) 0.131(2) -0.0367(16) -0.0386(14) 0.0573(14)
Si2 0.0796(13) 0.0796(13) 0.0411(14) 0.000 0.000 0.0398(6)
O1 0.063(3) 0.063(3) 0.031(3) 0.000 0.000 0.0317(13)
O3 0.166(7) 0.166(7) 0.048(5) 0.000 0.000 0.083(4)
C1 0.072(4) 0.076(4) 0.082(4) 0.013(4) 0.004(4) 0.043(4)
C2 0.079(5) 0.059(4) 0.052(3) 0.010(3) 0.009(3) 0.039(4)
C3 0.076(5) 0.110(6) 0.069(4) -0.021(4) 0.004(4) 0.045(5)
C4 0.114(8) 0.155(9) 0.074(5) -0.042(6) 0.005(5) 0.062(7)
C5 0.141(10) 0.142(9) 0.053(4) -0.003(5) 0.010(5) 0.090(8)
C6 0.103(7) 0.149(10) 0.133(9) 0.056(8) 0.062(7) 0.082(7)
C7 0.089(6) 0.096(6) 0.094(5) 0.003(5) 0.032(5) 0.040(5)
C8 0.071(4) 0.091(5) 0.056(3) 0.006(4) -0.004(3) 0.036(4)
C9 0.090(5) 0.087(5) 0.119(7) 0.014(5) 0.008(5) 0.053(5)
C10 0.141(10) 0.135(9) 0.142(9) 0.044(8) 0.023(8) 0.099(8)
C11 0.092(7) 0.109(8) 0.156(10) 0.053(8) -0.004(7) 0.037(6)
C12 0.144(10) 0.107(8) 0.088(6) 0.035(6) 0.000(6) 0.029(8)
C13 0.107(6) 0.082(5) 0.063(4) 0.018(4) 0.020(4) 0.028(5)
C14 0.150(10) 0.112(8) 0.129(9) -0.012(7) -0.084(8) 0.047(7)
C15 0.132(9) 0.129(8) 0.137(9) -0.056(7) -0.052(8) 0.084(7)
C16 0.083(6) 0.134(9) 0.181(12) -0.047(8) -0.033(7) 0.061(6)
O2A 0.115(5) 0.100(5) 0.177(8) -0.058(5) -0.028(5) 0.048(4)
C17A 0.189(17) 0.151(14) 0.28(2) -0.017(14) -0.045(15) 0.136(15)
C18A 0.22(2) 0.21(2) 0.20(3) -0.140(19) -0.15(2) 0.15(2)
C19A 0.21(2) 0.208(18) 0.103(10) -0.028(11) 0.022(12) 0.151(17)
C20A 0.21(3) 0.25(3) 0.141(18) 0.037(19) -0.038(18) -0.07(2)
O2B 0.115(5) 0.100(5) 0.177(8) -0.058(5) -0.028(5) 0.048(4)
C17B 0.189(17) 0.151(14) 0.28(2) -0.017(14) -0.045(15) 0.136(15)
C18B 0.22(2) 0.21(2) 0.20(3) -0.140(19) -0.15(2) 0.15(2)
C19B 0.21(2) 0.208(18) 0.103(10) -0.028(11) 0.022(12) 0.151(17)
C20B 0.21(3) 0.25(3) 0.141(18) 0.037(19) -0.038(18) -0.07(2)
C21 0.124(7) 0.114(7) 0.063(4) 0.031(4) 0.001(5) 0.058(6)
Li1 0.055(5) 0.072(6) 0.044(5) -0.012(4) -0.018(4) 0.017(5)
Li2 0.080(8) 0.060(7) 0.117(10) -0.003(7) -0.006(8) 0.018(6)
Li3 0.097(9) 0.097(9) 0.033(8) 0.000 0.000 0.048(5)
C22 0.144(16) 0.24(2) 0.095(10) -0.013(13) -0.010(11) 0.130(18)
C23 0.077(10) 0.38(4) 0.071(9) -0.061(16) 0.020(8) -0.002(16)

loop_
_atom_type_symbol
_atom_type_description
_atom_type_scat_dispersion_real
_atom_type_scat_dispersion_imag
_atom_type_scat_source
C C 0.0033 0.0016 'International Tables Vol C Tables 4.2.6.8 and 6.1.1.4'
H H 0.0000 0.0000 'International Tables Vol C Tables 4.2.6.8 and 6.1.1.4'
Li Li -0.0003 0.0001 'International Tables Vol C Tables 4.2.6.8 and 6.1.1.4'
O O 0.0106 0.0060 'International Tables Vol C Tables 4.2.6.8 and 6.1.1.4'
P P 0.1023 0.0942 'International Tables Vol C Tables 4.2.6.8 and 6.1.1.4'
S S 0.1246 0.1234 'International Tables Vol C Tables 4.2.6.8 and 6.1.1.4'
Si Si 0.0817 0.0704 'International Tables Vol C Tables 4.2.6.8 and 6.1.1.4'

loop_
_geom_angle_atom_site_label_1
_geom_angle_atom_site_label_2
_geom_angle_atom_site_label_3
_geom_angle
_geom_angle_site_symmetry_1
_geom_angle_site_symmetry_3
P1 S1 Li2 130.1(4) . .
P1 S1 Li3 120.74(9) . .
Li2 S1 Li3 108.5(4) . .
P1 S1 Li1 70.9(2) . 2_665
Li2 S1 Li1 127.0(5) . 2_665
Li3 S1 Li1 82.3(4) . 2_665
P1 S1 Li1 124.4(2) . .
Li2 S1 Li1 68.0(4) . .
Li3 S1 Li1 81.9(4) . .
Li1 S1 Li1 62.4(4) 2_665 .
C1 P1 C8 118.1(3) . .
C1 P1 C2 118.0(4) . .
C8 P1 C2 100.6(3) . .
C1 P1 S1 113.8(3) . .
C8 P1 S1 102.3(2) . .
C2 P1 S1 101.6(2) . .
C1 P1 Li1 53.2(4) . 2_665
C8 P1 Li1 116.8(3) . 2_665
C2 P1 Li1 141.3(3) . 2_665
S1 P1 Li1 62.4(2) . 2_665
C1 Si1 C15 109.1(4) . .
C1 Si1 C16 116.0(5) . .
C15 Si1 C16 104.0(6) . .
C1 Si1 C14 113.8(4) . .
C15 Si1 C14 104.8(6) . .
C16 Si1 C14 108.1(6) . .
C1 Si1 Li2 38.3(4) . 2_665
C15 Si1 Li2 75.8(5) . 2_665
C16 Si1 Li2 107.9(5) . 2_665
C14 Si1 Li2 142.7(5) . 2_665
O1 Si2 C21 110.5(3) . .
O1 Si2 C21 110.5(3) . 2_665
C21 Si2 C21 108.4(3) . 2_665
O1 Si2 C21 110.5(3) . 3_565
C21 Si2 C21 108.4(3) . 3_565
C21 Si2 C21 108.4(3) 2_665 3_565
O1 Si2 Li1 29.40(19) . 3_565
C21 Si2 Li1 137.4(3) . 3_565
C21 Si2 Li1 103.3(4) 2_665 3_565
C21 Si2 Li1 87.1(4) 3_565 3_565
O1 Si2 Li1 29.4(2) . .
C21 Si2 Li1 87.1(4) . .
C21 Si2 Li1 137.4(3) 2_665 .
C21 Si2 Li1 103.3(4) 3_565 .
Li1 Si2 Li1 50.3(3) 3_565 .
O1 Si2 Li1 29.40(19) . 2_665
C21 Si2 Li1 103.3(4) . 2_665
C21 Si2 Li1 87.1(4) 2_665 2_665
C21 Si2 Li1 137.4(3) 3_565 2_665
Li1 Si2 Li1 50.3(3) 3_565 2_665
Li1 Si2 Li1 50.3(3) . 2_665
Si2 O1 Li1 126.1(3) . 3_565
Si2 O1 Li1 126.1(4) . .
Li1 O1 Li1 88.8(5) 3_565 .
Si2 O1 Li1 126.1(4) . 2_665
Li1 O1 Li1 88.8(5) 3_565 2_665
Li1 O1 Li1 88.8(5) . 2_665
C22 O3 C22 97.9(11) . 3_565
C22 O3 C22 97.9(11) . 2_665
C22 O3 C22 97.9(11) 3_565 2_665
C22 O3 Li3 119.5(8) . .
C22 O3 Li3 119.5(8) 3_565 .
C22 O3 Li3 119.5(8) 2_665 .
P1 C1 Si1 125.7(4) . .
P1 C1 Li2 118.3(6) . 2_665
Si1 C1 Li2 109.9(6) . 2_665
P1 C1 Li1 89.9(5) . 2_665
Si1 C1 Li1 120.9(5) . 2_665
Li2 C1 Li1 82.3(5) 2_665 2_665
C7 C2 C3 117.9(7) . .
C7 C2 P1 119.3(6) . .
C3 C2 P1 122.7(6) . .
C4 C3 C2 121.2(9) . .
C4 C3 H3 119.4 . .
C2 C3 H3 119.4 . .
C5 C4 C3 121.2(10) . .
C5 C4 H4 119.4 . .
C3 C4 H4 119.4 . .
C4 C5 C6 118.9(8) . .
C4 C5 H5 120.5 . .
C6 C5 H5 120.6 . .
C5 C6 C7 122.0(10) . .
C5 C6 H6 119.0 . .
C7 C6 H6 119.0 . .
C2 C7 C6 118.6(10) . .
C2 C7 H7 120.7 . .
C6 C7 H7 120.7 . .
C13 C8 C9 116.1(8) . .
C13 C8 P1 121.8(7) . .
C9 C8 P1 121.9(6) . .
C10 C9 C8 118.8(9) . .
C10 C9 H9 120.6 . .
C8 C9 H9 120.6 . .
C11 C10 C9 124.7(11) . .
C11 C10 H10 117.7 . .
C9 C10 H10 117.6 . .
C10 C11 C12 116.4(10) . .
C10 C11 H11 121.8 . .
C12 C11 H11 121.8 . .
C13 C12 C11 118.9(11) . .
C13 C12 H12 120.6 . .
C11 C12 H12 120.6 . .
C12 C13 C8 125.0(11) . .
C12 C13 H13 117.5 . .
C8 C13 H13 117.5 . .
Si1 C14 H14A 109.5 . .
Si1 C14 H14B 109.5 . .
H14A C14 H14B 109.5 . .
Si1 C14 H14C 109.5 . .
H14A C14 H14C 109.5 . .
H14B C14 H14C 109.5 . .
Si1 C15 H15A 109.5 . .
Si1 C15 H15B 109.5 . .
H15A C15 H15B 109.5 . .
Si1 C15 H15C 109.4 . .
H15A C15 H15C 109.5 . .
H15B C15 H15C 109.5 . .
Si1 C16 H16A 109.5 . .
Si1 C16 H16B 109.5 . .
H16A C16 H16B 109.5 . .
Si1 C16 H16C 109.5 . .
H16A C16 H16C 109.5 . .
H16B C16 H16C 109.5 . .
C19A O2A C17A 114.3(16) . .
C19A O2A Li2 116.9(11) . .
C17A O2A Li2 123.1(12) . .
O2A C17A C18A 114.6(7) . .
O2A C17A H17A 108.7 . .
C18A C17A H17A 108.6 . .
O2A C17A H17B 108.6 . .
C18A C17A H17B 108.5 . .
H17A C17A H17B 107.6 . .
O2A C19A C20A 115.9(7) . .
O2A C19A H19A 108.3 . .
C20A C19A H19A 108.6 . .
O2A C19A H19B 108.4 . .
C20A C19A H19B 108.1 . .
H19A C19A H19B 107.4 . .
C18B C17B C19B 109(4) . .
C18B C17B H17C 108.5 . .
C19B C17B H17C 69.3 . .
C18B C17B H17D 108.4 . .
C19B C17B H17D 141.1 . .
H17C C17B H17D 107.5 . .
C17B C18B H18D 110.2 . .
C17B C18B H18E 110.3 . .
H18D C18B H18E 108.7 . .
C17B C18B H18F 110.2 . .
H18D C18B H18F 108.7 . .
H18E C18B H18F 108.7 . .
C20B C19B C17B 77(2) . .
C20B C19B H19C 107.8 . .
C17B C19B H19C 144.1 . .
C20B C19B H19D 108.6 . .
C17B C19B H19D 104.4 . .
H19C C19B H19D 107.4 . .
C19B C20B H20D 122.6 . .
C19B C20B H20E 122.1 . .
H20D C20B H20E 94.3 . .
C19B C20B H20F 121.5 . .
H20D C20B H20F 94.2 . .
H20E C20B H20F 94.8 . .
Si2 C21 H21A 109.4 . .
Si2 C21 H21B 109.5 . .
H21A C21 H21B 109.5 . .
Si2 C21 H21C 109.5 . .
H21A C21 H21C 109.5 . .
H21B C21 H21C 109.5 . .
O1 Li1 C1 155.0(6) . 3_565
O1 Li1 S1 104.7(5) . 3_565
C1 Li1 S1 82.5(4) 3_565 3_565
O1 Li1 S1 103.9(4) . .
C1 Li1 S1 99.5(4) 3_565 .
S1 Li1 S1 92.5(3) 3_565 .
O1 Li1 Li1 45.6(2) . 2_665
C1 Li1 Li1 157.4(7) 3_565 2_665
S1 Li1 Li1 102.1(3) 3_565 2_665
S1 Li1 Li1 58.4(3) . 2_665
O1 Li1 Li1 45.6(2) . 3_565
C1 Li1 Li1 136.6(8) 3_565 3_565
S1 Li1 Li1 59.2(4) 3_565 3_565
S1 Li1 Li1 101.5(3) . 3_565
Li1 Li1 Li1 60.000(1) 2_665 3_565
O1 Li1 P1 139.0(6) . 3_565
C1 Li1 P1 36.9(3) 3_565 3_565
S1 Li1 P1 46.64(18) 3_565 3_565
S1 Li1 P1 105.6(3) . 3_565
Li1 Li1 P1 146.9(3) 2_665 3_565
Li1 Li1 P1 100.5(6) 3_565 3_565
O1 Li1 Li2 150.0(6) . .
C1 Li1 Li2 47.5(4) 3_565 .
S1 Li1 Li2 96.8(4) 3_565 .
S1 Li1 Li2 53.9(4) . .
Li1 Li1 Li2 109.9(6) 2_665 .
Li1 Li1 Li2 147.0(4) 3_565 .
P1 Li1 Li2 70.8(4) 3_565 .
O1 Li1 Si2 24.5(2) . .
C1 Li1 Si2 132.1(5) 3_565 .
S1 Li1 Si2 119.9(4) 3_565 .
S1 Li1 Si2 119.1(3) . .
Li1 Li1 Si2 64.84(16) 2_665 .
Li1 Li1 Si2 64.84(16) 3_565 .
P1 Li1 Si2 134.6(4) 3_565 .
Li2 Li1 Si2 143.3(5) . .
O1 Li1 Li3 98.4(4) . .
C1 Li1 Li3 103.7(4) 3_565 .
S1 Li1 Li3 47.57(18) 3_565 .
S1 Li1 Li3 47.50(18) . .
Li1 Li1 Li3 66.23(17) 2_665 .
Li1 Li1 Li3 66.23(17) 3_565 .
P1 Li1 Li3 81.7(3) 3_565 .
Li2 Li1 Li3 80.9(4) . .
Si2 Li1 Li3 122.9(3) . .
O2A Li2 C1 139.9(7) . 3_565
O2A Li2 S1 113.4(7) . .
C1 Li2 S1 106.3(6) 3_565 .
O2A Li2 Li1 168.1(8) . .
C1 Li2 Li1 50.2(4) 3_565 .
S1 Li2 Li1 58.2(4) . .
O2A Li2 Si1 115.9(6) . 3_565
C1 Li2 Si1 31.8(3) 3_565 3_565
S1 Li2 Si1 127.3(6) . 3_565
Li1 Li2 Si1 70.1(4) . 3_565
O3 Li3 S1 119.4(3) . 3_565
O3 Li3 S1 119.4(3) . 2_665
S1 Li3 S1 97.9(4) 3_565 2_665
O3 Li3 S1 119.4(3) . .
S1 Li3 S1 97.9(4) 3_565 .
S1 Li3 S1 97.9(4) 2_665 .
O3 Li3 Li1 152.3(2) . 3_565
S1 Li3 Li1 50.6(3) 3_565 3_565
S1 Li3 Li1 50.1(3) 2_665 3_565
S1 Li3 Li1 88.3(5) . 3_565
O3 Li3 Li1 152.3(2) . .
S1 Li3 Li1 50.1(3) 3_565 .
S1 Li3 Li1 88.3(5) 2_665 .
S1 Li3 Li1 50.6(3) . .
Li1 Li3 Li1 47.5(3) 3_565 .
O3 Li3 Li1 152.3(2) . 2_665
S1 Li3 Li1 88.3(5) 3_565 2_665
S1 Li3 Li1 50.6(3) 2_665 2_665
S1 Li3 Li1 50.1(3) . 2_665
Li1 Li3 Li1 47.5(3) 3_565 2_665
Li1 Li3 Li1 47.5(3) . 2_665
O3 C22 C23 122.7(15) . .
O3 C22 H22A 106.7 . .
C23 C22 H22A 106.6 . .
O3 C22 H22B 106.6 . .
C23 C22 H22B 106.7 . .
H22A C22 H22B 106.6 . .
C22 C23 H23A 109.5 . .
C22 C23 H23B 109.4 . .
H23A C23 H23B 109.5 . .
C22 C23 H23C 109.5 . .
H23A C23 H23C 109.5 . .
H23B C23 H23C 109.5 . .

loop_
_geom_bond_atom_site_label_1
_geom_bond_atom_site_label_2
_geom_bond_distance
_geom_bond_site_symmetry_2
S1 P1 2.093(2) .
S1 Li2 2.446(13) .
S1 Li3 2.454(8) .
S1 Li1 2.552(11) 2_665
S1 Li1 2.573(11) .
P1 C1 1.633(8) .
P1 C8 1.827(8) .
P1 C2 1.831(6) .
P1 Li1 2.721(10) 2_665
Si1 C1 1.778(8) .
Si1 C15 1.832(11) .
Si1 C16 1.893(11) .
Si1 C14 1.956(13) .
Si1 Li2 3.172(16) 2_665
Si2 O1 1.601(6) .
Si2 C21 1.874(9) .
Si2 C21 1.874(9) 2_665
Si2 C21 1.874(9) 3_565
Si2 Li1 3.123(9) 3_565
Si2 Li1 3.123(9) .
Si2 Li1 3.123(9) 2_665
O1 Li1 1.899(10) 3_565
O1 Li1 1.899(10) .
O1 Li1 1.899(10) 2_665
O3 C22 1.50(2) .
O3 C22 1.50(2) 3_565
O3 C22 1.50(2) 2_665
O3 Li3 1.926(19) .
C1 Li2 2.090(17) 2_665
C1 Li1 2.179(12) 2_665
C2 C7 1.364(11) .
C2 C3 1.404(11) .
C3 C4 1.399(12) .
C3 H3 0.9500 .
C4 C5 1.323(16) .
C4 H4 0.9500 .
C5 C6 1.368(17) .
C5 H5 0.9500 .
C6 C7 1.435(15) .
C6 H6 0.9500 .
C7 H7 0.9500 .
C8 C13 1.377(11) .
C8 C9 1.397(12) .
C9 C10 1.366(14) .
C9 H9 0.9500 .
C10 C11 1.349(17) .
C10 H10 0.9500 .
C11 C12 1.417(19) .
C11 H11 0.9500 .
C12 C13 1.334(14) .
C12 H12 0.9500 .
C13 H13 0.9500 .
C14 H14A 0.9800 .
C14 H14B 0.9800 .
C14 H14C 0.9800 .
C15 H15A 0.9800 .
C15 H15B 0.9800 .
C15 H15C 0.9800 .
C16 H16A 0.9800 .
C16 H16B 0.9800 .
C16 H16C 0.9800 .
O2A C19A 1.4200(10) .
O2A C17A 1.4201(10) .
O2A Li2 1.940(16) .
C17A C18A 1.4602(10) .
C17A H17A 0.9900 .
C17A H17B 0.9900 .
C18A H18A 0.9807 .
C18A H18B 0.9807 .
C18A H18C 0.9807 .
C19A C20A 1.4599(11) .
C19A H19A 0.9900 .
C19A H19B 0.9900 .
C20A H20A 0.9800 .
C20A H20B 0.9800 .
C20A H20C 0.9800 .
C17B C18B 1.4599(11) .
C17B C19B 2.02(6) .
C17B H17C 0.9900 .
C17B H17D 0.9900 .
C18B H18D 0.9875 .
C18B H18E 0.9876 .
C18B H18F 0.9875 .
C19B C20B 1.4604(14) .
C19B H19C 0.9900 .
C19B H19D 0.9900 .
C20B H20D 1.1050 .
C20B H20E 1.1010 .
C20B H20F 1.0957 .
C21 H21A 0.9800 .
C21 H21B 0.9800 .
C21 H21C 0.9800 .
Li1 C1 2.179(12) 3_565
Li1 S1 2.552(11) 3_565
Li1 Li1 2.656(18) 2_665
Li1 Li1 2.656(17) 3_565
Li1 P1 2.721(10) 3_565
Li1 Li2 2.809(18) .
Li1 Li3 3.295(18) .
Li2 C1 2.090(17) 3_565
Li2 Si1 3.172(16) 3_565
Li3 S1 2.454(8) 3_565
Li3 S1 2.454(8) 2_665
Li3 Li1 3.295(18) 3_565
Li3 Li1 3.295(18) 2_665
C22 C23 1.62(3) .
C22 H22A 0.9900 .
C22 H22B 0.9900 .
C23 H23A 0.9801 .
C23 H23B 0.9801 .
C23 H23C 0.9801 .
